data_4349478
loop_
_publ_author_name
'Yu, Ke-Xin'
'Ding, You-Song'
'Han, Tian'
'Leng, Ji-Dong'
'Zheng, Yan-Zhen'

_publ_section_title
;
 Magnetic relaxations in four-coordinate Dy(iii) complexes: effects of
 anionic surroundings and short Dy--O bonds
;
_journal_issue 8
_journal_name_full 'Inorganic Chemistry Frontiers'
_journal_page_first 1028
_journal_paper_doi 10.1039/C6QI00117C
_journal_volume 3
_journal_year 2016
_chemical_formula_sum 'C64 H72 Dy Li N4 O4'
_chemical_formula_weight 1130.70
_space_group_IT_number 60
_space_group_name_Hall '-P 2n 2ab'
_space_group_name_H-M_alt 'P b c n'
_symmetry_cell_setting orthorhombic
_symmetry_space_group_name_H-M 'P b c n'
_atom_sites_solution_hydrogens geom
_atom_sites_solution_primary direct
_atom_sites_solution_secondary difmap
_audit_creation_method SHELXL-97
_audit_update_record
;
2016-03-21 deposited with the CCDC.
2016-06-02 downloaded from the CCDC.
;
_cell_angle_alpha 90.00
_cell_angle_beta 90.00
_cell_angle_gamma 90.00
_cell_formula_units_Z 4
_cell_length_a 17.2073(11)
_cell_length_b 15.8244(10)
_cell_length_c 20.0712(13)
_cell_measurement_reflns_used 6374
_cell_measurement_temperature 150(2)
_cell_measurement_theta_max 27.52
_cell_measurement_theta_min 1.75
_cell_volume 5465.3(6)
_computing_structure_refinement 'SHELXL-97 (Sheldrick, 1997)'
_computing_structure_solution 'SHELXS-97 (Sheldrick, 1990)'
_diffrn_ambient_temperature 150(2)
_diffrn_measured_fraction_theta_full 0.998
_diffrn_measured_fraction_theta_max 0.998
_diffrn_measurement_device_type 'CCD area detector'
_diffrn_measurement_method 'phi and omega scans'
_diffrn_radiation_monochromator graphite
_diffrn_radiation_source 'fine-focus sealed tube'
_diffrn_radiation_type MoK\a
_diffrn_radiation_wavelength 0.71073
_diffrn_reflns_av_R_equivalents 0.0200
_diffrn_reflns_av_sigmaI/netI 0.0140
_diffrn_reflns_limit_h_max 22
_diffrn_reflns_limit_h_min -22
_diffrn_reflns_limit_k_max 20
_diffrn_reflns_limit_k_min -12
_diffrn_reflns_limit_l_max 23
_diffrn_reflns_limit_l_min -25
_diffrn_reflns_number 31463
_diffrn_reflns_theta_full 27.52
_diffrn_reflns_theta_max 27.52
_diffrn_reflns_theta_min 1.75
_exptl_absorpt_coefficient_mu 1.419
_exptl_absorpt_correction_type none
_exptl_crystal_colour YELLOW
_exptl_crystal_density_diffrn 1.374
_exptl_crystal_density_method 'not measured'
_exptl_crystal_description BLOCK
_exptl_crystal_F_000 2340
_exptl_crystal_size_max 0.226
_exptl_crystal_size_mid 0.221
_exptl_crystal_size_min 0.185
_refine_diff_density_max 0.899
_refine_diff_density_min -0.473
_refine_diff_density_rms 0.060
_refine_ls_extinction_method none
_refine_ls_goodness_of_fit_ref 1.043
_refine_ls_hydrogen_treatment mixed
_refine_ls_matrix_type full
_refine_ls_number_parameters 335
_refine_ls_number_reflns 6288
_refine_ls_number_restraints 0
_refine_ls_restrained_S_all 1.043
_refine_ls_R_factor_all 0.0317
_refine_ls_R_factor_gt 0.0223
_refine_ls_shift/su_max 0.001
_refine_ls_shift/su_mean 0.000
_refine_ls_structure_factor_coef Fsqd
_refine_ls_weighting_details 'calc w=1/[\s^2^(Fo^2^)+(0.0208P)^2^+6.0891P] where P=(Fo^2^+2Fc^2^)/3'
_refine_ls_weighting_scheme calc
_refine_ls_wR_factor_gt 0.0498
_refine_ls_wR_factor_ref 0.0545
_reflns_number_gt 5038
_reflns_number_total 6288
_reflns_threshold_expression >2sigma(I)
_cod_data_source_file c6qi00117c2.cif
_cod_data_source_block 2
_cod_depositor_comments
;
The following automatic conversions were performed:

data item '_symmetry_cell_setting' value 'Orthorhombic' was changed
to 'orthorhombic' in accordance with the
/home/saulius/struct/COD-crude-data/automatic-downloads/DataCite-retrospective/RSC/depositions/lib/dictionaries/cif_core.dic
dictionary named 'cif_core.dic' version 2.4.2 last updated on
2011-04-26.

Automatic conversion script
Id: cif_fix_values 6909 2019-04-08 15:41:33Z antanas 
;
_cod_original_sg_symbol_H-M 'Pbcn '
_cod_database_code 4349478

loop_
_symmetry_equiv_pos_as_xyz
'x, y, z'
'-x+1/2, -y+1/2, z+1/2'
'-x, y, -z+1/2'
'x+1/2, -y+1/2, -z'
'-x, -y, -z'
'x-1/2, y-1/2, -z-1/2'
'x, -y, z-1/2'
'-x-1/2, y-1/2, z'

loop_
_atom_site_label
_atom_site_type_symbol
_atom_site_fract_x
_atom_site_fract_y
_atom_site_fract_z
_atom_site_U_iso_or_equiv
_atom_site_adp_type
_atom_site_occupancy
_atom_site_symmetry_multiplicity
_atom_site_calc_flag
_atom_site_refinement_flags
Dy1 Dy 0.0000 0.833736(7) 0.2500 0.01443(4) Uani 1 2 d S
Li1 Li 0.0000 0.3379(3) 0.2500 0.0314(11) Uani 1 2 d S
N1 N 0.10496(9) 0.92318(9) 0.25160(8) 0.0167(3) Uani 1 1 d .
N2 N 0.05138(9) 0.74456(10) 0.32777(8) 0.0212(3) Uani 1 1 d .
O1 O 0.07638(9) 0.26641(9) 0.20662(8) 0.0291(3) Uani 1 1 d .
O2 O 0.04572(9) 0.41512(10) 0.31333(9) 0.0375(4) Uani 1 1 d .
C1 C 0.16456(11) 0.94859(11) 0.20953(9) 0.0174(4) Uani 1 1 d .
C2 C 0.22473(11) 1.00475(13) 0.22784(10) 0.0221(4) Uani 1 1 d .
H2 H 0.2267 1.0258 0.2721 0.026 Uiso 1 1 calc R
C3 C 0.28100(12) 1.02971(13) 0.18245(11) 0.0263(4) Uani 1 1 d .
H3 H 0.3208 1.0675 0.1962 0.032 Uiso 1 1 calc R
C4 C 0.28024(12) 1.00053(14) 0.11720(11) 0.0281(4) Uani 1 1 d .
H4 H 0.3191 1.0173 0.0863 0.034 Uiso 1 1 calc R
C5 C 0.22097(12) 0.94609(13) 0.09842(10) 0.0248(4) Uani 1 1 d .
H5 H 0.2194 0.9255 0.0540 0.030 Uiso 1 1 calc R
C6 C 0.16409(11) 0.92121(12) 0.14299(10) 0.0203(4) Uani 1 1 d .
H6 H 0.1238 0.8847 0.1282 0.024 Uiso 1 1 calc R
C7 C 0.11013(11) 0.94452(11) 0.32011(9) 0.0167(4) Uani 1 1 d .
C8 C 0.04670(11) 0.98409(12) 0.35082(10) 0.0201(4) Uani 1 1 d .
H8 H 0.0026 0.9992 0.3250 0.024 Uiso 1 1 calc R
C9 C 0.04763(12) 1.00158(14) 0.41887(10) 0.0255(4) Uani 1 1 d .
H9 H 0.0039 1.0279 0.4390 0.031 Uiso 1 1 calc R
C10 C 0.11126(12) 0.98116(13) 0.45731(10) 0.0267(5) Uani 1 1 d .
H10 H 0.1119 0.9942 0.5035 0.032 Uiso 1 1 calc R
C11 C 0.17466(12) 0.94111(13) 0.42773(10) 0.0245(4) Uani 1 1 d .
H11 H 0.2185 0.9262 0.4540 0.029 Uiso 1 1 calc R
C12 C 0.17405(11) 0.92304(12) 0.36039(10) 0.0205(4) Uani 1 1 d .
H12 H 0.2176 0.8956 0.3409 0.025 Uiso 1 1 calc R
C13 C -0.08020(12) 0.70882(12) 0.35881(11) 0.0251(4) Uani 1 1 d .
H13 H -0.0866 0.6834 0.3163 0.030 Uiso 1 1 calc R
C14 C -0.00752(12) 0.74257(11) 0.37606(10) 0.0210(4) Uani 1 1 d .
C15 C -0.00120(13) 0.78040(13) 0.43962(10) 0.0255(4) Uani 1 1 d .
H15 H 0.0466 0.8054 0.4527 0.031 Uiso 1 1 calc R
C16 C -0.06334(14) 0.78164(14) 0.48300(11) 0.0299(5) Uani 1 1 d .
H16 H -0.0574 0.8066 0.5258 0.036 Uiso 1 1 calc R
C17 C -0.13508(14) 0.74662(13) 0.46488(11) 0.0307(5) Uani 1 1 d .
H17 H -0.1775 0.7470 0.4951 0.037 Uiso 1 1 calc R
C18 C -0.14304(13) 0.71147(13) 0.40222(12) 0.0306(5) Uani 1 1 d .
H18 H -0.1918 0.6890 0.3888 0.037 Uiso 1 1 calc R
C19 C 0.12620(12) 0.71738(12) 0.34439(10) 0.0211(4) Uani 1 1 d .
C20 C 0.18782(12) 0.73189(13) 0.29964(10) 0.0246(4) Uani 1 1 d .
H20 H 0.1779 0.7618 0.2595 0.029 Uiso 1 1 calc R
C21 C 0.26275(13) 0.70361(13) 0.31264(11) 0.0289(5) Uani 1 1 d .
H21 H 0.3031 0.7148 0.2815 0.035 Uiso 1 1 calc R
C22 C 0.27934(14) 0.65916(14) 0.37067(12) 0.0328(5) Uani 1 1 d .
H22 H 0.3306 0.6399 0.3797 0.039 Uiso 1 1 calc R
C23 C 0.21960(14) 0.64374(14) 0.41479(12) 0.0339(5) Uani 1 1 d .
H23 H 0.2300 0.6128 0.4544 0.041 Uiso 1 1 calc R
C24 C 0.14428(13) 0.67241(13) 0.40269(11) 0.0283(5) Uani 1 1 d .
H24 H 0.1046 0.6613 0.4344 0.034 Uiso 1 1 calc R
C25 C 0.13467(14) 0.30847(15) 0.16603(12) 0.0348(5) Uani 1 1 d .
H25A H 0.1871 0.3011 0.1856 0.042 Uiso 1 1 calc R
H25B H 0.1234 0.3697 0.1626 0.042 Uiso 1 1 calc R
C26 C 0.13014(15) 0.26728(16) 0.09892(13) 0.0404(6) Uani 1 1 d .
H26A H 0.1799 0.2723 0.0745 0.048 Uiso 1 1 calc R
H26B H 0.0878 0.2917 0.0716 0.048 Uiso 1 1 calc R
C27 C 0.11296(15) 0.17521(15) 0.11769(13) 0.0388(6) Uani 1 1 d .
H27A H 0.0849 0.1459 0.0814 0.047 Uiso 1 1 calc R
H27B H 0.1615 0.1441 0.1275 0.047 Uiso 1 1 calc R
C28 C 0.06222(13) 0.18262(14) 0.17973(12) 0.0322(5) Uani 1 1 d .
H28A H 0.0067 0.1757 0.1680 0.039 Uiso 1 1 calc R
H28B H 0.0765 0.1387 0.2127 0.039 Uiso 1 1 calc R
C29 C 0.09810(19) 0.3860(3) 0.36403(19) 0.0800(12) Uani 1 1 d .
H29A H 0.1524 0.3896 0.3480 0.096 Uiso 1 1 calc R
H29B H 0.0867 0.3264 0.3753 0.096 Uiso 1 1 calc R
C30 C 0.08726(18) 0.44125(17) 0.42439(15) 0.0512(7) Uani 1 1 d .
H30A H 0.1311 0.4812 0.4294 0.061 Uiso 1 1 calc R
H30B H 0.0830 0.4068 0.4654 0.061 Uiso 1 1 calc R
C31 C 0.01155(15) 0.48820(16) 0.41032(13) 0.0404(6) Uani 1 1 d .
H31A H -0.0339 0.4561 0.4268 0.048 Uiso 1 1 calc R
H31B H 0.0117 0.5450 0.4309 0.048 Uiso 1 1 calc R
C32 C 0.01142(14) 0.49389(15) 0.33538(12) 0.0363(5) Uani 1 1 d .
H32A H -0.0422 0.4999 0.3182 0.044 Uiso 1 1 calc R
H32B H 0.0427 0.5427 0.3201 0.044 Uiso 1 1 calc R

loop_
_atom_site_aniso_label
_atom_site_aniso_U_11
_atom_site_aniso_U_22
_atom_site_aniso_U_33
_atom_site_aniso_U_23
_atom_site_aniso_U_13
_atom_site_aniso_U_12
Dy1 0.01525(6) 0.01639(6) 0.01163(6) 0.000 -0.00304(5) 0.000
Li1 0.035(3) 0.026(3) 0.032(3) 0.000 0.007(2) 0.000
N1 0.0179(7) 0.0201(7) 0.0121(7) -0.0014(7) -0.0002(6) 0.0004(6)
N2 0.0223(8) 0.0223(8) 0.0190(8) 0.0031(7) -0.0053(7) -0.0009(7)
O1 0.0332(8) 0.0236(7) 0.0303(8) -0.0029(6) 0.0065(7) -0.0031(6)
O2 0.0333(9) 0.0333(9) 0.0461(10) -0.0085(8) -0.0006(8) 0.0014(7)
C1 0.0170(9) 0.0165(9) 0.0186(9) 0.0014(7) 0.0006(7) 0.0037(7)
C2 0.0246(10) 0.0222(9) 0.0194(9) -0.0003(8) 0.0025(7) -0.0005(8)
C3 0.0228(10) 0.0251(10) 0.0309(11) 0.0031(9) 0.0031(9) -0.0032(8)
C4 0.0259(10) 0.0306(11) 0.0277(11) 0.0074(9) 0.0102(8) 0.0049(9)
C5 0.0308(11) 0.0280(10) 0.0156(10) 0.0013(8) 0.0036(8) 0.0090(9)
C6 0.0242(10) 0.0200(9) 0.0167(10) -0.0003(7) -0.0007(8) 0.0032(8)
C7 0.0190(9) 0.0165(8) 0.0146(9) -0.0005(7) 0.0010(7) -0.0043(7)
C8 0.0188(9) 0.0215(9) 0.0200(10) -0.0018(8) 0.0003(7) -0.0031(7)
C9 0.0248(10) 0.0305(10) 0.0211(10) -0.0054(9) 0.0071(8) -0.0057(9)
C10 0.0319(11) 0.0347(12) 0.0136(9) -0.0026(8) 0.0020(8) -0.0144(9)
C11 0.0255(10) 0.0287(10) 0.0193(10) 0.0031(8) -0.0067(8) -0.0090(8)
C12 0.0203(9) 0.0197(9) 0.0213(10) -0.0007(8) -0.0020(8) -0.0017(7)
C13 0.0272(10) 0.0213(10) 0.0267(11) -0.0034(8) -0.0046(9) -0.0033(8)
C14 0.0272(10) 0.0156(8) 0.0202(9) 0.0043(7) -0.0055(8) -0.0013(8)
C15 0.0320(10) 0.0247(9) 0.0197(9) 0.0025(8) -0.0052(9) -0.0067(9)
C16 0.0437(13) 0.0273(11) 0.0186(10) 0.0013(8) -0.0018(9) -0.0025(9)
C17 0.0366(12) 0.0248(10) 0.0307(12) 0.0051(9) 0.0076(10) -0.0039(9)
C18 0.0277(11) 0.0246(11) 0.0395(13) -0.0035(10) -0.0012(10) -0.0060(9)
C19 0.0281(10) 0.0151(9) 0.0201(10) -0.0006(7) -0.0094(8) -0.0012(7)
C20 0.0296(11) 0.0223(10) 0.0219(10) -0.0020(8) -0.0064(8) 0.0051(8)
C21 0.0284(11) 0.0267(11) 0.0317(12) -0.0080(9) -0.0049(9) 0.0052(9)
C22 0.0321(12) 0.0306(12) 0.0356(13) -0.0081(10) -0.0143(10) 0.0107(9)
C23 0.0442(14) 0.0294(11) 0.0282(12) 0.0049(9) -0.0179(10) 0.0073(10)
C24 0.0341(12) 0.0268(11) 0.0239(11) 0.0030(9) -0.0086(9) -0.0014(9)
C25 0.0382(13) 0.0302(11) 0.0360(13) 0.0027(10) 0.0087(10) -0.0060(10)
C26 0.0410(14) 0.0450(14) 0.0352(14) 0.0010(11) 0.0057(11) 0.0013(11)
C27 0.0385(13) 0.0372(13) 0.0408(14) -0.0106(11) 0.0047(11) 0.0054(10)
C28 0.0310(12) 0.0247(11) 0.0410(13) -0.0062(10) 0.0017(10) -0.0020(9)
C29 0.0458(18) 0.110(3) 0.084(3) -0.028(2) -0.0260(18) 0.0373(19)
C30 0.0644(19) 0.0330(13) 0.0562(18) 0.0016(13) -0.0232(15) -0.0010(13)
C31 0.0510(16) 0.0310(12) 0.0392(13) -0.0058(10) -0.0036(11) -0.0042(11)
C32 0.0415(14) 0.0274(11) 0.0399(13) -0.0051(10) -0.0031(10) 0.0003(10)

loop_
_atom_type_symbol
_atom_type_description
_atom_type_scat_dispersion_real
_atom_type_scat_dispersion_imag
_atom_type_scat_source
C C 0.0033 0.0016 'International Tables Vol C Tables 4.2.6.8 and 6.1.1.4'
H H 0.0000 0.0000 'International Tables Vol C Tables 4.2.6.8 and 6.1.1.4'
Li Li -0.0003 0.0001 'International Tables Vol C Tables 4.2.6.8 and 6.1.1.4'
N N 0.0061 0.0033 'International Tables Vol C Tables 4.2.6.8 and 6.1.1.4'
O O 0.0106 0.0060 'International Tables Vol C Tables 4.2.6.8 and 6.1.1.4'
Dy Dy -0.1892 4.4098 'International Tables Vol C Tables 4.2.6.8 and 6.1.1.4'

loop_
_geom_angle_atom_site_label_1
_geom_angle_atom_site_label_2
_geom_angle_atom_site_label_3
_geom_angle
_geom_angle_site_symmetry_1
_geom_angle_site_symmetry_3
N2 Dy1 N2 103.62(8) . 3
N2 Dy1 N1 134.09(6) . 3
N2 Dy1 N1 93.84(6) 3 3
N2 Dy1 N1 93.84(6) . .
N2 Dy1 N1 134.09(6) 3 .
N1 Dy1 N1 103.84(7) 3 .
N2 Dy1 C14 105.69(6) . 3
N2 Dy1 C14 28.09(6) 3 3
N1 Dy1 C14 109.15(5) 3 3
N1 Dy1 C14 106.40(6) . 3
N2 Dy1 C7 161.02(6) . 3
N2 Dy1 C7 77.98(5) 3 3
N1 Dy1 C7 28.15(5) 3 3
N1 Dy1 C7 98.41(5) . 3
C14 Dy1 C7 84.74(5) 3 3
O2 Li1 O2 101.5(3) 3 .
O2 Li1 O1 110.46(7) 3 .
O2 Li1 O1 112.86(7) . .
O2 Li1 O1 112.86(7) 3 3
O2 Li1 O1 110.46(7) . 3
O1 Li1 O1 108.6(3) . 3
C1 N1 C7 118.31(15) . .
C1 N1 Dy1 138.74(12) . .
C7 N1 Dy1 102.11(11) . .
C19 N2 C14 119.58(16) . .
C19 N2 Dy1 135.26(13) . .
C14 N2 Dy1 101.92(11) . .
C28 O1 C25 109.00(16) . .
C28 O1 Li1 125.85(17) . .
C25 O1 Li1 116.85(17) . .
C29 O2 C32 108.4(2) . .
C29 O2 Li1 121.3(2) . .
C32 O2 Li1 125.43(17) . .
N1 C1 C6 119.01(17) . .
N1 C1 C2 124.43(17) . .
C6 C1 C2 116.47(17) . .
C3 C2 C1 121.32(19) . .
C2 C3 C4 121.2(2) . .
C5 C4 C3 118.01(19) . .
C6 C5 C4 121.43(19) . .
C5 C6 C1 121.54(19) . .
C8 C7 C12 117.66(17) . .
C8 C7 N1 118.94(17) . .
C12 C7 N1 123.26(17) . .
C9 C8 C7 120.72(19) . .
C10 C9 C8 120.76(19) . .
C9 C10 C11 119.33(18) . .
C12 C11 C10 120.31(19) . .
C11 C12 C7 121.21(19) . .
C18 C13 C14 121.82(19) . .
N2 C14 C13 118.81(18) . .
N2 C14 C15 123.96(18) . .
C13 C14 C15 116.91(19) . .
C16 C15 C14 121.1(2) . .
C15 C16 C17 120.9(2) . .
C18 C17 C16 118.9(2) . .
C17 C18 C13 120.4(2) . .
N2 C19 C24 123.98(19) . .
N2 C19 C20 119.40(17) . .
C24 C19 C20 116.57(19) . .
C21 C20 C19 121.8(2) . .
C20 C21 C22 120.7(2) . .
C23 C22 C21 118.3(2) . .
C22 C23 C24 121.6(2) . .
C23 C24 C19 121.1(2) . .
O1 C25 C26 105.59(19) . .
C25 C26 C27 101.7(2) . .
C28 C27 C26 103.76(19) . .
O1 C28 C27 106.11(18) . .
O2 C29 C30 107.8(2) . .
C29 C30 C31 103.9(2) . .
C32 C31 C30 102.4(2) . .
O2 C32 C31 104.7(2) . .

loop_
_geom_bond_atom_site_label_1
_geom_bond_atom_site_label_2
_geom_bond_distance
_geom_bond_site_symmetry_2
Dy1 N2 2.2825(16) .
Dy1 N2 2.2825(16) 3
Dy1 N1 2.2947(15) 3
Dy1 N1 2.2948(15) .
Dy1 C14 2.9155(19) 3
Dy1 C7 2.9402(18) 3
Li1 O2 1.930(4) 3
Li1 O2 1.930(4) .
Li1 O1 1.941(3) .
Li1 O1 1.941(3) 3
N1 C1 1.388(2) .
N1 C7 1.419(2) .
N2 C19 1.398(2) .
N2 C14 1.403(3) .
O1 C28 1.452(2) .
O1 C25 1.453(3) .
O2 C29 1.435(4) .
O2 C32 1.448(3) .
C1 C6 1.404(3) .
C1 C2 1.413(3) .
C2 C3 1.387(3) .
C3 C4 1.389(3) .
C4 C5 1.387(3) .
C5 C6 1.383(3) .
C7 C8 1.401(3) .
C7 C12 1.407(3) .
C8 C9 1.394(3) .
C9 C10 1.378(3) .
C10 C11 1.394(3) .
C11 C12 1.382(3) .
C13 C18 1.389(3) .
C13 C14 1.403(3) .
C14 C15 1.413(3) .
C15 C16 1.379(3) .
C16 C17 1.401(3) .
C17 C18 1.382(3) .
C19 C24 1.404(3) .
C19 C20 1.408(3) .
C20 C21 1.389(3) .
C21 C22 1.390(3) .
C22 C23 1.378(3) .
C23 C24 1.395(3) .
C25 C26 1.498(3) .
C26 C27 1.534(4) .
C27 C28 1.525(3) .
C29 C30 1.506(4) .
C30 C31 1.526(4) .
C31 C32 1.507(4) .
